data_7228736
loop_
_publ_author_name
'Li, Li Li'
'Wang, Hui'
'Wang, Weizhou'
'Jin, Wei Jun'

_publ_section_title
;
 Interactions between haloperfluorobenzenes and fluoranthene in
 luminescent cocrystals from \p--hole&#x00B7;&#x00B7;&#x00B7;\p to
 \s--hole&#x00B7;&#x00B7;&#x00B7;\p bonds
;
_journal_name_full CrystEngComm
_journal_paper_doi 10.1039/C7CE00950J
_journal_year 2017
_chemical_formula_moiety 'C6 F3 I3, 2(C16 H10)'
_chemical_formula_sum 'C38 H20 F3 I3'
_chemical_formula_weight 914.24
_chemical_name_systematic 135TIPB-FA
_space_group_crystal_system orthorhombic
_space_group_IT_number 62
_space_group_name_Hall '-P 2ac 2n'
_space_group_name_H-M_alt 'P n m a'
_symmetry_space_group_name_Hall '-P 2ac 2n'
_symmetry_space_group_name_H-M 'P n m a'
_atom_sites_solution_hydrogens geom
_audit_creation_date 2017-01-19
_audit_creation_method
;
Olex2 1.2
(compiled 2015.09.30 svn.r3233 for OlexSys, GUI svn.r5103)
;
_audit_update_record
;
2017-07-20 deposited with the CCDC.
2017-07-24 downloaded from the CCDC.
;
_cell_angle_alpha 90
_cell_angle_beta 90
_cell_angle_gamma 90
_cell_formula_units_Z 4
_cell_length_a 17.2928(9)
_cell_length_b 23.1876(10)
_cell_length_c 7.7431(4)
_cell_measurement_reflns_used 6575
_cell_measurement_temperature 100.00(10)
_cell_measurement_theta_max 28.9190
_cell_measurement_theta_min 3.9390
_cell_volume 3104.8(3)
_computing_cell_refinement 'CrysAlisPro 1.171.39.6a (Rigaku OD, 2015)'
_computing_data_collection 'CrysAlisPro 1.171.39.6a (Rigaku OD, 2015)'
_computing_data_reduction 'CrysAlisPro 1.171.39.6a (Rigaku OD, 2015)'
_computing_molecular_graphics 'Olex2 (Dolomanov et al., 2009)'
_computing_publication_material 'Olex2 (Dolomanov et al., 2009)'
_computing_structure_refinement 'ShelXL (Sheldrick, 2015)'
_computing_structure_solution 'ShelXT (Sheldrick, 2015)'
_diffrn_ambient_environment N~2~
_diffrn_ambient_temperature 100.00(10)
_diffrn_detector 'CCD plate'
_diffrn_detector_area_resol_mean 5.3127
_diffrn_detector_type AtlasS2
_diffrn_measured_fraction_theta_full 0.998
_diffrn_measured_fraction_theta_max 0.909
_diffrn_measurement_details
;
List of Runs (angles in degrees, time in seconds):

  # Type    Start    End  Width  t~exp~   \w     \q     \k     \f   Frames
#--------------------------------------------------------------------------
  1  \w      8.00  87.00   1.00    2.00    --   12.76  37.00   0.00   79
  2  \w    -20.00  27.00   1.00    2.00    --   12.76 -99.00  90.00   47
  3  \w     56.00  82.00   1.00    2.00    --   12.76-178.00  60.00   26
  4  \w    -59.00 -33.00   1.00    2.00    --   12.76 -19.00-180.00   26
  5  \w     35.00 100.00   1.00    2.00    --   12.76-178.00 -60.00   65
;
_diffrn_measurement_device 'four-circle diffractometer'
_diffrn_measurement_device_type 'SuperNova, Dual, Cu at home/near, AtlasS2'
_diffrn_measurement_method '\w scans'
_diffrn_orient_matrix_type 'CrysAlisPro convention (1999,Acta A55,543-557)'
_diffrn_orient_matrix_UB_11 0.0278942000
_diffrn_orient_matrix_UB_12 0.0223659000
_diffrn_orient_matrix_UB_13 0.0058014000
_diffrn_orient_matrix_UB_21 0.0266469000
_diffrn_orient_matrix_UB_22 -0.0195680000
_diffrn_orient_matrix_UB_23 0.0376861000
_diffrn_orient_matrix_UB_31 0.0139569000
_diffrn_orient_matrix_UB_32 -0.0073143000
_diffrn_orient_matrix_UB_33 -0.0832520000
_diffrn_radiation_monochromator mirror
_diffrn_radiation_probe x-ray
_diffrn_radiation_type MoK\a
_diffrn_radiation_wavelength 0.71073
_diffrn_reflns_av_R_equivalents 0.0418
_diffrn_reflns_av_unetI/netI 0.0382
_diffrn_reflns_Laue_measured_fraction_full 0.998
_diffrn_reflns_Laue_measured_fraction_max 0.909
_diffrn_reflns_limit_h_max 23
_diffrn_reflns_limit_h_min -21
_diffrn_reflns_limit_k_max 26
_diffrn_reflns_limit_k_min -32
_diffrn_reflns_limit_l_max 10
_diffrn_reflns_limit_l_min -10
_diffrn_reflns_number 18806
_diffrn_reflns_point_group_measured_fraction_full 0.998
_diffrn_reflns_point_group_measured_fraction_max 0.909
_diffrn_reflns_theta_full 26.000
_diffrn_reflns_theta_max 29.937
_diffrn_reflns_theta_min 3.376
_diffrn_source 'micro-focus sealed X-ray tube'
_diffrn_source_type 'SuperNova (Mo) X-ray Source'
_exptl_absorpt_coefficient_mu 3.065
_exptl_absorpt_correction_T_max 1.00000
_exptl_absorpt_correction_T_min 0.80635
_exptl_absorpt_correction_type multi-scan
_exptl_absorpt_process_details
;
CrysAlisPro 1.171.39.6a (Rigaku Oxford Diffraction, 2015)
Empirical absorption correction using spherical harmonics,
 implemented in SCALE3 ABSPACK scaling algorithm.
;
_exptl_crystal_colour green
_exptl_crystal_colour_primary green
_exptl_crystal_density_diffrn 1.956
_exptl_crystal_description cube
_exptl_crystal_F_000 1736
_exptl_crystal_size_max 0.45
_exptl_crystal_size_mid 0.35
_exptl_crystal_size_min 0.35
_refine_diff_density_max 1.986
_refine_diff_density_min -2.422
_refine_diff_density_rms 0.139
_refine_ls_extinction_coef 0.00308(13)
_refine_ls_extinction_expression Fc^*^=kFc[1+0.001xFc^2^\l^3^/sin(2\q)]^-1/4^
_refine_ls_extinction_method 'SHELXL-2014/7 (Sheldrick 2014'
_refine_ls_goodness_of_fit_ref 1.037
_refine_ls_hydrogen_treatment constr
_refine_ls_matrix_type full
_refine_ls_number_parameters 257
_refine_ls_number_reflns 4188
_refine_ls_number_restraints 6
_refine_ls_restrained_S_all 1.038
_refine_ls_R_factor_all 0.0568
_refine_ls_R_factor_gt 0.0430
_refine_ls_shift/su_max 0.002
_refine_ls_shift/su_mean 0.000
_refine_ls_structure_factor_coef Fsqd
_refine_ls_weighting_details 'w=1/[\s^2^(Fo^2^)+(0.0268P)^2^+14.4871P] where P=(Fo^2^+2Fc^2^)/3'
_refine_ls_weighting_scheme calc
_refine_ls_wR_factor_gt 0.0852
_refine_ls_wR_factor_ref 0.0929
_reflns_Friedel_coverage 0.000
_reflns_number_gt 3428
_reflns_number_total 4188
_reflns_threshold_expression 'I > 2\s(I)'
_cod_data_source_file c7ce00950j2.cif
_cod_data_source_block 20161218e
_cod_database_code 7228736
_chemical_oxdiff_formula c1h1f1i1
_chemical_oxdiff_usercomment Eu
_shelx_space_group_comment
;
The symmetry employed for this shelxl refinement is uniquely defined
by the following loop, which should always be used as a source of
symmetry information in preference to the above space-group names.
They are only intended as comments.
;
_reflns_odcompleteness_completeness 99.59
_reflns_odcompleteness_iscentric 1
_reflns_odcompleteness_theta 26.32
_olex2_refinement_description
;
1. Fixed Uiso
 At 1.2 times of:
  All C(H) groups
2. Uiso/Uaniso restraints and constraints
Uanis(C19) \\sim Ueq: with sigma of 0.01 and sigma for terminal atoms of 0.02
3. Others
 Fixed Sof: C14(0.5) C15(0.5) H15(0.5) C16(0.5) H16(0.5) C17(0.5) H17(0.5)
 C18(0.5) H18(0.5) C19(0.5) C20(0.5) C21(0.5) H21(0.5) C22(0.5) H22(0.5)
 C23(0.5) H23(0.5) C24(0.5) C25(0.5) H25(0.5) C26(0.5) H26(0.5) C27(0.5)
 H27(0.5) C28(0.5) C29(0.5)
4.a Aromatic/amide H refined with riding coordinates:
 C5(H5), C6(H6), C7(H7), C12(H12), C13(H13), C15(H15), C16(H16), C17(H17),
 C18(H18), C21(H21), C22(H22), C23(H23), C25(H25), C26(H26), C27(H27)
4.b Fitted hexagon refined as free rotating group:
 C14(C15,C16,C17,C18,C19), C24(C25,C26,C27,C28,C29)
;
_shelx_shelxl_version_number 2014/7
_olex2_submission_special_instructions 'No special instructions were received'
_oxdiff_exptl_absorpt_empirical_details
;
Empirical correction (ABSPACK) includes:
- Absorption correction using spherical harmonics
- Frame scaling
;
_oxdiff_exptl_absorpt_empirical_full_max 1.092
_oxdiff_exptl_absorpt_empirical_full_min 0.865

loop_
_space_group_symop_operation_xyz
'x, y, z'
'-x+1/2, -y, z+1/2'
'-x, y+1/2, -z'
'x+1/2, -y+1/2, -z+1/2'
'-x, -y, -z'
'x-1/2, y, -z-1/2'
'x, -y-1/2, z'
'-x-1/2, y-1/2, z-1/2'

loop_
_atom_site_label
_atom_site_type_symbol
_atom_site_fract_x
_atom_site_fract_y
_atom_site_fract_z
_atom_site_U_iso_or_equiv
_atom_site_adp_type
_atom_site_occupancy
_atom_site_site_symmetry_order
_atom_site_calc_flag
_atom_site_refinement_flags_posn
_atom_site_refinement_flags_adp
_atom_site_refinement_flags_occupancy
_atom_site_disorder_assembly
_atom_site_disorder_group
C1 C 0.6842(3) 0.7500 0.0496(7) 0.0217(11) Uani 1 2 d S T P . .
C2 C 0.6472(2) 0.69923(16) 0.0898(5) 0.0212(8) Uani 1 1 d . . . . .
C3 C 0.5755(2) 0.69788(15) 0.1693(5) 0.0212(8) Uani 1 1 d . . . . .
C4 C 0.5412(3) 0.7500 0.2083(7) 0.0202(11) Uani 1 2 d S T P . .
C5 C 0.6875(3) 0.64732(19) 0.5340(6) 0.0313(10) Uani 1 1 d . . . . .
H5 H 0.6625 0.6134 0.5650 0.038 Uiso 1 1 calc R . . . .
C6 C 0.7602(3) 0.6457(2) 0.4494(6) 0.0394(12) Uani 1 1 d . . . . .
H6 H 0.7823 0.6102 0.4243 0.047 Uiso 1 1 calc R . . . .
C7 C 0.7987(3) 0.6950(2) 0.4034(6) 0.0344(11) Uani 1 1 d . . . . .
H7 H 0.8462 0.6923 0.3476 0.041 Uiso 1 1 calc R . . . .
C8 C 0.7674(3) 0.7500 0.4395(7) 0.0268(13) Uani 1 2 d S T P . .
C9 C 0.6956(3) 0.7500 0.5218(7) 0.0191(11) Uani 1 2 d S T P . .
C10 C 0.6550(2) 0.69970(17) 0.5692(5) 0.0227(8) Uani 1 1 d . . . . .
C11 C 0.5831(2) 0.71906(18) 0.6500(5) 0.0248(9) Uani 1 1 d . . . . .
C12 C 0.5208(3) 0.6891(2) 0.7181(6) 0.0363(11) Uani 1 1 d . . . . .
H12 H 0.5196 0.6490 0.7170 0.044 Uiso 1 1 calc R . . . .
C13 C 0.4601(3) 0.7208(3) 0.7885(6) 0.0481(15) Uani 1 1 d . . . . .
H13 H 0.4183 0.7014 0.8368 0.058 Uiso 1 1 calc R . . . .
C14 C 0.4304(4) 0.5087(3) 0.4349(9) 0.028(3) Uani 0.5 1 d . . . A -1
C15 C 0.3577(4) 0.5192(3) 0.3651(8) 0.031(2) Uani 0.5 1 d G . . A -1
H15 H 0.3460 0.5065 0.2542 0.037 Uiso 0.5 1 calc R . . A -1
C16 C 0.3024(3) 0.5486(3) 0.4611(11) 0.040(3) Uani 0.5 1 d G . . A -1
H16 H 0.2537 0.5556 0.4143 0.048 Uiso 0.5 1 calc R . . A -1
C17 C 0.3198(4) 0.5676(4) 0.6268(10) 0.052(4) Uani 0.5 1 d G . . A -1
H17 H 0.2828 0.5873 0.6910 0.063 Uiso 0.5 1 calc R . . A -1
C18 C 0.3925(4) 0.5571(3) 0.6967(8) 0.043(3) Uani 0.5 1 d G . . A -1
H18 H 0.4042 0.5698 0.8076 0.052 Uiso 0.5 1 calc R . . A -1
C19 C 0.4478(3) 0.5277(3) 0.6007(9) 0.0252(18) Uani 0.5 1 d G U . A -1
C20 C 0.5256(7) 0.5132(5) 0.6505(15) 0.019(2) Uani 0.5 1 d . . . A -1
C21 C 0.5773(6) 0.5179(3) 0.7882(13) 0.038(2) Uani 0.5 1 d . . . A -1
H21 H 0.5610 0.5357 0.8895 0.045 Uiso 0.5 1 calc R . . A -1
C22 C 0.6522(5) 0.4967(3) 0.7782(11) 0.0246(17) Uani 0.5 1 d . . . A -1
H22 H 0.6853 0.5006 0.8721 0.030 Uiso 0.5 1 calc R . . A -1
C23 C 0.6782(7) 0.4694(5) 0.6260(16) 0.035(3) Uani 0.5 1 d . . . A -1
H23 H 0.7287 0.4556 0.6224 0.042 Uiso 0.5 1 calc R . . A -1
C24 C 0.6299(4) 0.4619(3) 0.4762(9) 0.035(2) Uani 0.5 1 d . . . A -1
C25 C 0.6481(4) 0.4363(4) 0.3190(12) 0.059(5) Uani 0.5 1 d G . . A -1
H25 H 0.6971 0.4209 0.3012 0.071 Uiso 0.5 1 calc R . . A -1
C26 C 0.5930(5) 0.4337(4) 0.1886(9) 0.062(4) Uani 0.5 1 d G . . A -1
H26 H 0.6051 0.4165 0.0834 0.074 Uiso 0.5 1 calc R . . A -1
C27 C 0.5197(5) 0.4567(3) 0.2153(9) 0.063(4) Uani 0.5 1 d G . . A -1
H27 H 0.4829 0.4549 0.1280 0.076 Uiso 0.5 1 calc R . . A -1
C28 C 0.5016(4) 0.4823(4) 0.3724(10) 0.031(4) Uani 0.5 1 d G . . A -1
C29 C 0.5567(4) 0.4849(3) 0.5029(8) 0.020(2) Uani 0.5 1 d G . . A -1
F1 F 0.68020(16) 0.64898(11) 0.0476(3) 0.0354(6) Uani 1 1 d . . . . .
F2 F 0.47185(19) 0.7500 0.2845(5) 0.0289(8) Uani 1 2 d S T P . .
I1 I 0.79389(2) 0.7500 -0.06138(5) 0.03707(14) Uani 1 2 d S T P . .
I2 I 0.52070(2) 0.62088(2) 0.22803(4) 0.03852(13) Uani 1 1 d . . . . .

loop_
_atom_site_aniso_label
_atom_site_aniso_U_11
_atom_site_aniso_U_22
_atom_site_aniso_U_33
_atom_site_aniso_U_23
_atom_site_aniso_U_13
_atom_site_aniso_U_12
C1 0.019(3) 0.031(3) 0.014(2) 0.000 -0.003(2) 0.000
C2 0.028(2) 0.0176(17) 0.0181(18) -0.0047(14) -0.0083(16) 0.0079(15)
C3 0.027(2) 0.0160(17) 0.0210(18) 0.0004(14) -0.0083(16) -0.0049(15)
C4 0.021(3) 0.021(3) 0.019(3) 0.000 -0.003(2) 0.000
C5 0.042(3) 0.027(2) 0.025(2) 0.0048(17) -0.011(2) 0.0024(19)
C6 0.045(3) 0.040(3) 0.033(2) -0.007(2) -0.011(2) 0.023(2)
C7 0.021(2) 0.061(3) 0.021(2) -0.003(2) -0.0053(17) 0.018(2)
C8 0.018(3) 0.047(4) 0.015(3) 0.000 -0.007(2) 0.000
C9 0.012(2) 0.027(3) 0.018(3) 0.000 -0.008(2) 0.000
C10 0.025(2) 0.027(2) 0.0159(18) 0.0034(15) -0.0078(16) -0.0014(16)
C11 0.021(2) 0.036(2) 0.0176(18) 0.0046(16) -0.0049(16) -0.0038(17)
C12 0.030(2) 0.059(3) 0.019(2) 0.013(2) -0.0048(18) -0.012(2)
C13 0.020(2) 0.109(5) 0.015(2) 0.011(2) -0.0005(17) -0.008(2)
C14 0.037(6) 0.018(4) 0.029(7) 0.005(4) -0.013(5) -0.009(4)
C15 0.020(5) 0.020(4) 0.052(7) 0.004(4) 0.003(5) 0.005(4)
C16 0.034(6) 0.022(5) 0.063(8) 0.000(5) -0.007(5) 0.015(4)
C17 0.059(10) 0.042(7) 0.056(8) -0.004(6) 0.003(7) 0.021(6)
C18 0.048(8) 0.040(6) 0.042(6) -0.007(5) 0.010(6) 0.006(6)
C19 0.022(4) 0.008(3) 0.046(5) 0.009(4) -0.003(4) 0.004(3)
C20 0.028(6) 0.014(4) 0.015(4) 0.005(3) -0.006(4) -0.003(4)
C21 0.051(6) 0.014(4) 0.048(6) 0.016(4) 0.008(5) -0.006(4)
C22 0.030(4) 0.017(3) 0.028(4) 0.012(3) -0.005(4) -0.008(3)
C23 0.018(5) 0.028(5) 0.060(7) 0.015(5) 0.010(5) 0.007(4)
C24 0.038(5) 0.017(4) 0.051(6) 0.008(4) 0.012(5) 0.002(4)
C25 0.068(13) 0.033(7) 0.076(11) -0.015(7) 0.044(11) -0.011(7)
C26 0.053(8) 0.052(7) 0.081(10) -0.011(7) 0.022(8) -0.001(6)
C27 0.116(12) 0.027(5) 0.047(7) -0.007(5) 0.036(7) -0.023(6)
C28 0.054(11) 0.015(5) 0.023(6) 0.005(4) -0.014(6) -0.007(6)
C29 0.029(5) 0.012(4) 0.020(6) -0.002(4) 0.000(5) -0.004(3)
F1 0.0406(15) 0.0262(13) 0.0394(15) -0.0118(11) -0.0054(12) 0.0139(11)
F2 0.0171(16) 0.040(2) 0.0298(19) 0.000 -0.0004(14) 0.000
I1 0.0218(2) 0.0727(3) 0.0168(2) 0.000 0.00074(16) 0.000
I2 0.0483(2) 0.02120(15) 0.0461(2) 0.00941(12) -0.01689(15) -0.01624(12)

loop_
_atom_type_symbol
_atom_type_description
_atom_type_scat_dispersion_real
_atom_type_scat_dispersion_imag
_atom_type_scat_source
C C 0.0033 0.0016 'International Tables Vol C Tables 4.2.6.8 and 6.1.1.4'
H H 0.0000 0.0000 'International Tables Vol C Tables 4.2.6.8 and 6.1.1.4'
F F 0.0171 0.0103 'International Tables Vol C Tables 4.2.6.8 and 6.1.1.4'
I I -0.4742 1.8119 'International Tables Vol C Tables 4.2.6.8 and 6.1.1.4'

loop_
_geom_angle_atom_site_label_1
_geom_angle_atom_site_label_2
_geom_angle_atom_site_label_3
_geom_angle
_geom_angle_site_symmetry_1
_geom_angle_site_symmetry_3
C2 C1 C2 117.7(5) 7_575 .
C2 C1 I1 121.1(3) 7_575 .
C2 C1 I1 121.1(3) . .
C1 C2 C3 122.5(4) . .
F1 C2 C1 119.4(4) . .
F1 C2 C3 118.1(4) . .
C2 C3 I2 121.8(3) . .
C4 C3 C2 117.6(4) . .
C4 C3 I2 120.7(3) . .
C3 C4 C3 122.3(5) 7_575 .
F2 C4 C3 118.8(3) . 7_575
F2 C4 C3 118.8(3) . .
C6 C5 H5 120.7 . .
C10 C5 H5 120.7 . .
C10 C5 C6 118.7(4) . .
C5 C6 H6 119.0 . .
C7 C6 C5 122.0(4) . .
C7 C6 H6 119.0 . .
C6 C7 H7 119.5 . .
C6 C7 C8 121.0(4) . .
C8 C7 H7 119.5 . .
C7 C8 C7 128.9(6) . 7_575
C9 C8 C7 115.6(3) . 7_575
C9 C8 C7 115.6(3) . .
C8 C9 C10 124.2(3) . 7_575
C8 C9 C10 124.2(3) . .
C10 C9 C10 111.7(5) 7_575 .
C5 C10 C9 118.6(4) . .
C5 C10 C11 135.1(4) . .
C9 C10 C11 106.3(4) . .
C11 C11 C10 107.9(2) 7_575 .
C12 C11 C10 132.0(4) . .
C12 C11 C11 120.1(3) . 7_575
C11 C12 H12 121.0 . .
C11 C12 C13 118.0(5) . .
C13 C12 H12 121.0 . .
C12 C13 H13 119.0 . .
C13 C13 C12 121.9(3) 7_575 .
C13 C13 H13 119.0 7_575 .
C15 C14 C19 120.0 . .
C15 C14 C28 135.1(6) . .
C19 C14 C28 104.9(6) . .
C14 C15 H15 120.0 . .
C16 C15 C14 120.0 . .
C16 C15 H15 120.0 . .
C15 C16 H16 120.0 . .
C15 C16 C17 120.0 . .
C17 C16 H16 120.0 . .
C16 C17 H17 120.0 . .
C18 C17 C16 120.0 . .
C18 C17 H17 120.0 . .
C17 C18 H18 120.0 . .
C19 C18 C17 120.0 . .
C19 C18 H18 120.0 . .
C14 C19 C20 112.1(7) . .
C18 C19 C14 120.0 . .
C18 C19 C20 127.9(7) . .
C21 C20 C19 141.7(12) . .
C21 C20 C29 114.1(11) . .
C29 C20 C19 104.2(8) . .
C20 C21 H21 119.1 . .
C22 C21 C20 121.9(10) . .
C22 C21 H21 119.1 . .
C21 C22 H22 119.9 . .
C21 C22 C23 120.2(9) . .
C23 C22 H22 119.9 . .
C22 C23 H23 118.6 . .
C22 C23 C24 122.8(10) . .
C24 C23 H23 118.6 . .
C25 C24 C23 128.8(7) . .
C25 C24 C29 120.0 . .
C29 C24 C23 111.2(7) . .
C24 C25 H25 120.0 . .
C26 C25 C24 120.0 . .
C26 C25 H25 120.0 . .
C25 C26 H26 120.0 . .
C25 C26 C27 120.0 . .
C27 C26 H26 120.0 . .
C26 C27 H27 120.0 . .
C28 C27 C26 120.0 . .
C28 C27 H27 120.0 . .
C27 C28 C14 131.4(6) . .
C29 C28 C14 108.6(6) . .
C29 C28 C27 120.0 . .
C24 C29 C20 129.8(7) . .
C28 C29 C20 110.2(7) . .
C28 C29 C24 120.0 . .

loop_
_geom_bond_atom_site_label_1
_geom_bond_atom_site_label_2
_geom_bond_distance
_geom_bond_site_symmetry_2
C1 C2 1.376(5) 7_575
C1 C2 1.376(5) .
C1 I1 2.082(6) .
C2 C3 1.384(6) .
C2 F1 1.338(4) .
C3 C4 1.380(5) .
C3 I2 2.072(4) .
C4 C3 1.380(5) 7_575
C4 F2 1.337(7) .
C5 H5 0.9300 .
C5 C6 1.417(7) .
C5 C10 1.366(6) .
C6 H6 0.9300 .
C6 C7 1.371(8) .
C7 H7 0.9300 .
C7 C8 1.413(5) .
C8 C7 1.413(5) 7_575
C8 C9 1.396(8) .
C9 C10 1.409(5) .
C9 C10 1.409(5) 7_575
C10 C11 1.463(6) .
C11 C11 1.435(8) 7_575
C11 C12 1.386(6) .
C12 H12 0.9300 .
C12 C13 1.394(8) .
C13 C13 1.353(13) 7_575
C13 H13 0.9300 .
C14 C15 1.3900 .
C14 C19 1.3900 .
C14 C28 1.458(8) .
C15 H15 0.9300 .
C15 C16 1.3900 .
C16 H16 0.9300 .
C16 C17 1.3900 .
C17 H17 0.9300 .
C17 C18 1.3900 .
C18 H18 0.9300 .
C18 C19 1.3900 .
C19 C20 1.439(12) .
C20 C21 1.395(16) .
C20 C29 1.423(12) .
C21 H21 0.9300 .
C21 C22 1.387(13) .
C22 H22 0.9300 .
C22 C23 1.412(16) .
C23 H23 0.9300 .
C23 C24 1.439(14) .
C24 C25 1.3900 .
C24 C29 1.3900 .
C25 H25 0.9300 .
C25 C26 1.3900 .
C26 H26 0.9300 .
C26 C27 1.3900 .
C27 H27 0.9300 .
C27 C28 1.3900 .
C28 C29 1.3900 .

loop_
_geom_torsion_atom_site_label_1
_geom_torsion_atom_site_label_2
_geom_torsion_atom_site_label_3
_geom_torsion_atom_site_label_4
_geom_torsion
_geom_torsion_site_symmetry_1
_geom_torsion_site_symmetry_4
C1 C2 C3 C4 0.0(6) . .
C1 C2 C3 I2 179.8(3) . .
C2 C1 C2 C3 -0.6(8) 7_575 .
C2 C1 C2 F1 177.8(3) 7_575 .
C2 C3 C4 C3 0.6(8) . 7_575
C2 C3 C4 F2 179.7(4) . .
C5 C6 C7 C8 0.2(7) . .
C5 C10 C11 C11 179.4(4) . 7_575
C5 C10 C11 C12 -1.2(8) . .
C6 C5 C10 C9 -0.9(6) . .
C6 C5 C10 C11 179.2(4) . .
C6 C7 C8 C7 179.5(4) . 7_575
C6 C7 C8 C9 -0.6(7) . .
C7 C8 C9 C10 -179.8(4) 7_575 .
C7 C8 C9 C10 179.8(4) . 7_575
C7 C8 C9 C10 0.3(8) . .
C7 C8 C9 C10 -0.3(8) 7_575 7_575
C8 C9 C10 C5 0.4(7) . .
C8 C9 C10 C11 -179.6(5) . .
C9 C10 C11 C11 -0.5(3) . 7_575
C9 C10 C11 C12 178.8(4) . .
C10 C5 C6 C7 0.6(7) . .
C10 C9 C10 C5 -179.1(3) 7_575 .
C10 C9 C10 C11 0.9(6) 7_575 .
C10 C11 C12 C13 179.5(4) . .
C11 C11 C12 C13 -1.2(5) 7_575 .
C11 C12 C13 C13 1.3(5) . 7_575
C14 C15 C16 C17 0.0 . .
C14 C19 C20 C21 -179.0(13) . .
C14 C19 C20 C29 1.3(9) . .
C14 C28 C29 C20 -1.1(8) . .
C14 C28 C29 C24 179.3(7) . .
C15 C14 C19 C18 0.0 . .
C15 C14 C19 C20 -179.7(7) . .
C15 C14 C28 C27 -1.7(10) . .
C15 C14 C28 C29 179.1(4) . .
C15 C16 C17 C18 0.0 . .
C16 C17 C18 C19 0.0 . .
C17 C18 C19 C14 0.0 . .
C17 C18 C19 C20 179.7(9) . .
C18 C19 C20 C21 1(2) . .
C18 C19 C20 C29 -178.4(4) . .
C19 C14 C15 C16 0.0 . .
C19 C14 C28 C27 -178.9(7) . .
C19 C14 C28 C29 1.8(5) . .
C19 C20 C21 C22 -179.3(13) . .
C19 C20 C29 C24 179.5(8) . .
C19 C20 C29 C28 0.0(10) . .
C20 C21 C22 C23 -0.1(13) . .
C21 C20 C29 C24 -0.3(10) . .
C21 C20 C29 C28 -179.8(7) . .
C21 C22 C23 C24 -0.1(13) . .
C22 C23 C24 C25 179.6(7) . .
C22 C23 C24 C29 0.1(11) . .
C23 C24 C25 C26 -179.5(8) . .
C23 C24 C29 C20 0.1(8) . .
C23 C24 C29 C28 179.6(7) . .
C24 C25 C26 C27 0.0 . .
C25 C24 C29 C20 -179.5(8) . .
C25 C24 C29 C28 0.0 . .
C25 C26 C27 C28 0.0 . .
C26 C27 C28 C14 -179.1(9) . .
C26 C27 C28 C29 0.0 . .
C27 C28 C29 C20 179.6(6) . .
C27 C28 C29 C24 0.0 . .
C28 C14 C15 C16 -177.0(7) . .
C28 C14 C19 C18 177.8(5) . .
C28 C14 C19 C20 -1.9(6) . .
C29 C20 C21 C22 0.3(13) . .
C29 C24 C25 C26 0.0 . .
F1 C2 C3 C4 -178.5(4) . .
F1 C2 C3 I2 1.4(5) . .
I1 C1 C2 C3 177.6(3) . .
I1 C1 C2 F1 -4.0(6) . .
I2 C3 C4 C3 -179.2(3) . 7_575
I2 C3 C4 F2 -0.1(6) . .
